data_4129463
loop_
_publ_author_name
'Pan, Fangfang'
'Beyeh, Ngong Kodiah'
'Rissanen, Kari'

_publ_section_title
;
 Concerted Halogen-Bonded Networks with N-Alkyl Ammonium Resorcinarene
 Bromides: From Dimeric Dumbbell to Capsular Architectures.
;
_journal_issue 32
_journal_name_full 'Journal of the American Chemical Society'
_journal_page_first 10406
_journal_page_last 10413
_journal_paper_doi 10.1021/jacs.5b06590
_journal_volume 137
_journal_year 2015
_chemical_formula_moiety '2(C2 F4 I2), 4(Br), C62 H82 N4 O8, C6 H8 O4, C4 H8 O2'
_chemical_formula_sum 'C76 H98 Br4 F8 I4 N4 O14'
_chemical_formula_weight 2270.82
_space_group_crystal_system tetragonal
_space_group_IT_number 130
_space_group_name_Hall '-P 4a 2ac'
_space_group_name_H-M_alt 'P 4/n c c :2'
_atom_sites_solution_hydrogens mixed
_atom_sites_solution_primary direct
_audit_creation_date 2015-03-09
_audit_creation_method
;
Olex2 1.2
(compiled 2014.05.21 svn.r2940 for OlexSys, GUI svn.r4846)
;
_cell_angle_alpha 90
_cell_angle_beta 90
_cell_angle_gamma 90
_cell_formula_units_Z 4
_cell_length_a 18.2858(13)
_cell_length_b 18.2858(13)
_cell_length_c 29.8612(9)
_cell_measurement_reflns_used 3167
_cell_measurement_temperature 123.00(10)
_cell_measurement_theta_max 69.9970
_cell_measurement_theta_min 3.8090
_cell_volume 9984.7(10)
_computing_cell_refinement
;
CrysAlisPro, Agilent Technologies,
Version 1.171.37.31 (release 14-01-2014 CrysAlis171 .NET)
(compiled Jan 14 2014,18:38:05)
;
_computing_data_collection
;
CrysAlisPro, Agilent Technologies,
Version 1.171.37.31 (release 14-01-2014 CrysAlis171 .NET)
(compiled Jan 14 2014,18:38:05)
;
_computing_data_reduction
;
CrysAlisPro, Agilent Technologies,
Version 1.171.37.31 (release 14-01-2014 CrysAlis171 .NET)
(compiled Jan 14 2014,18:38:05)
;
_computing_molecular_graphics 'Olex2 (Dolomanov et al., 2009)'
_computing_publication_material 'Olex2 (Dolomanov et al., 2009)'
_computing_structure_refinement 'ShelXL (Sheldrick, 2008)'
_computing_structure_solution 'ShelXS (Sheldrick, 2008)'
_diffrn_ambient_environment N~2~
_diffrn_ambient_temperature 123.00(10)
_diffrn_detector 'CCD plate'
_diffrn_detector_area_resol_mean 5.1977
_diffrn_detector_type Atlas
_diffrn_measured_fraction_theta_full 0.982
_diffrn_measured_fraction_theta_max 1.000
_diffrn_measurement_details
;
#__ type_ start__ end____ width___ exp.time_
  1 omega  -74.00   32.00   1.0000   25.0000
omega____ theta____ kappa____ phi______ frames
    -      -41.9013   77.0000   30.0000 106

#__ type_ start__ end____ width___ exp.time_
  2 omega   24.00  108.00   1.0000  150.0000
omega____ theta____ kappa____ phi______ frames
    -      105.0818  -94.0000 -180.0000 84

#__ type_ start__ end____ width___ exp.time_
  3 omega   32.00   68.00   1.0000  150.0000
omega____ theta____ kappa____ phi______ frames
    -      105.0818  -30.0000    0.0000 36

#__ type_ start__ end____ width___ exp.time_
  4 omega   79.00  127.00   1.0000  150.0000
omega____ theta____ kappa____ phi______ frames
    -      105.0818  -61.0000  -60.0000 48

#__ type_ start__ end____ width___ exp.time_
  5 omega   23.00  104.00   1.0000  150.0000
omega____ theta____ kappa____ phi______ frames
    -      105.0818  -15.0000   30.0000 81

#__ type_ start__ end____ width___ exp.time_
  6 omega -115.00  -18.00   1.0000   25.0000
omega____ theta____ kappa____ phi______ frames
    -      -41.9013  -57.0000  -90.0000 97

#__ type_ start__ end____ width___ exp.time_
  7 omega -118.00   -9.00   1.0000   25.0000
omega____ theta____ kappa____ phi______ frames
    -      -41.9013  -77.0000   60.0000 109
;
_diffrn_measurement_device 'four-circle diffractometer'
_diffrn_measurement_device_type 'SuperNova, Dual, Cu at zero, Atlas'
_diffrn_measurement_method '\w scans'
_diffrn_orient_matrix_UB_11 -0.0487311000
_diffrn_orient_matrix_UB_12 0.0683041000
_diffrn_orient_matrix_UB_13 -0.0044384000
_diffrn_orient_matrix_UB_21 -0.0684880000
_diffrn_orient_matrix_UB_22 -0.0491243000
_diffrn_orient_matrix_UB_23 -0.0013799000
_diffrn_orient_matrix_UB_31 -0.0060525000
_diffrn_orient_matrix_UB_32 0.0046310000
_diffrn_orient_matrix_UB_33 0.0513591000
_diffrn_radiation_monochromator mirror
_diffrn_radiation_probe x-ray
_diffrn_radiation_type CuK\a
_diffrn_radiation_wavelength 1.54184
_diffrn_reflns_av_R_equivalents 0.1420
_diffrn_reflns_av_unetI/netI 0.0545
_diffrn_reflns_Laue_measured_fraction_full 0.982
_diffrn_reflns_Laue_measured_fraction_max 1.000
_diffrn_reflns_limit_h_max 15
_diffrn_reflns_limit_h_min -21
_diffrn_reflns_limit_k_max 16
_diffrn_reflns_limit_k_min -21
_diffrn_reflns_limit_l_max 35
_diffrn_reflns_limit_l_min -25
_diffrn_reflns_number 28088
_diffrn_reflns_point_group_measured_fraction_full 0.982
_diffrn_reflns_point_group_measured_fraction_max 1.000
_diffrn_reflns_theta_full 67.684
_diffrn_reflns_theta_max 66.688
_diffrn_reflns_theta_min 3.418
_diffrn_source 'sealed X-ray tube'
_diffrn_source_type 'SuperNova (Cu) X-ray Source'
_exptl_absorpt_coefficient_mu 12.252
_exptl_absorpt_correction_T_max 1.00000
_exptl_absorpt_correction_T_min 0.08427
_exptl_absorpt_correction_type multi-scan
_exptl_absorpt_process_details
;
CrysAlisPro, Agilent Technologies,
Version 1.171.37.31 (release 14-01-2014 CrysAlis171 .NET)
(compiled Jan 14 2014,18:38:05)
Empirical absorption correction using spherical harmonics,
 implemented in SCALE3 ABSPACK scaling algorithm.
Empirical absorption correction using spherical harmonics,
 implemented in SCALE3 ABSPACK scaling algorithm.
;
_exptl_crystal_colour colourless
_exptl_crystal_colour_primary colourless
_exptl_crystal_density_diffrn 1.511
_exptl_crystal_description plate
_exptl_crystal_F_000 4472
_exptl_crystal_size_max 0.1442
_exptl_crystal_size_mid 0.1021
_exptl_crystal_size_min 0.0656
_refine_diff_density_max 1.898
_refine_diff_density_min -1.044
_refine_diff_density_rms 0.293
_refine_ls_extinction_method none
_refine_ls_goodness_of_fit_ref 1.602
_refine_ls_hydrogen_treatment constr
_refine_ls_matrix_type full
_refine_ls_number_parameters 116
_refine_ls_number_reflns 4443
_refine_ls_number_restraints 51
_refine_ls_restrained_S_all 1.629
_refine_ls_R_factor_all 0.3203
_refine_ls_R_factor_gt 0.2404
_refine_ls_shift/su_max 0.001
_refine_ls_shift/su_mean 0.000
_refine_ls_structure_factor_coef Fsqd
_refine_ls_weighting_details 'w=1/[\s^2^(Fo^2^)+(0.2000P)^2^] where P=(Fo^2^+2Fc^2^)/3'
_refine_ls_weighting_scheme calc
_refine_ls_wR_factor_gt 0.5631
_refine_ls_wR_factor_ref 0.6355
_reflns_Friedel_coverage 0.000
_reflns_number_gt 1112
_reflns_number_total 4443
_reflns_threshold_expression 'I > 2\s(I)'
_cod_data_source_file ja5b06590_si_011.cif
_cod_data_source_block 6@4-5_2
_cod_original_cell_volume 9984.7(15)
_cod_original_sg_symbol_H-M 'P 4/n c c'
_cod_database_code 4129463
_shelxl_version_number 2013-4
_chemical_oxdiff_formula 'C20 H20 N1 O9 S1'
_shelx_space_group_comment
;
The symmetry employed for this shelxl refinement is uniquely defined
by the following loop, which should always be used as a source of
symmetry information in preference to the above space-group names.
They are only intended as comments.
;
_reflns_odcompleteness_completeness 99.92
_reflns_odcompleteness_iscentric 1
_reflns_odcompleteness_theta 66.97
_olex2_refinement_description
;
1. Fixed Uiso
 At 1.2 times of:
  All C(H) groups, All C(H,H) groups
 At 1.5 times of:
  All C(H,H,H) groups, All O(H) groups
2. Shared sites
{C22, O3B}
{O3, C22B}
3. Restrained distances
 N1-C13
 2.54 with sigma of 0.02
 N1-C9
 2.54 with sigma of 0.02
 C13-C9
 2.52 with sigma of 0.02
 C8-C9 = C10-C11 = C12-C13
 1.52 with sigma of 0.02
 C9-C10 = C11-C12 = C13-C8
 1.52 with sigma of 0.02
 C8-C10 = C9-C11
 2.52 with sigma of 0.02
 C10-C12 = C11-C13
 2.52 with sigma of 0.02
 C8-C12
 2.52 with sigma of 0.02
 C8-C11 = C9-C12 = C10-C13
 2.85 with sigma of 0.02
 F1-I1
 2.9 with sigma of 0.02
 C18-C19
 1.52 with sigma of 0.02
 C19-C19_$1
 1.52 with sigma of 0.02
 C18-F2 = C19-F3
 1.34 with sigma of 0.02
 C19-F4 = C18-F1
 1.34 with sigma of 0.02
 F1-F2 = F4-F3
 2.4 with sigma of 0.02
 C18-I1
 2 with sigma of 0.02
 F2-F3
 2.7 with sigma of 0.02
 F1-F4
 2.7 with sigma of 0.02
 F2-I1
 2.9 with sigma of 0.02
 F4-C19_$1
 2.2 with sigma of 0.02
 F4_$1-C19
 2.2 with sigma of 0.02
 F2-F4
 2.7 with sigma of 0.02
 C19-F1
 2.2 with sigma of 0.02
 C23-O4
 1.45 with sigma of 0.02
 O5-O4
 2.78 with sigma of 0.02
 C24-C23
 1.5 with sigma of 0.02
 C23-O4 = C24-O5
 1.4 with sigma of 0.02
 O4-C24 = C23-O5
 2.4 with sigma of 0.02
 C24_$2-C23_$3
 2.8 with sigma of 0.02
 O3-C22
 1.45 with sigma of 0.02
 C20-C21
 2.8 with sigma of 0.02
 C22-C21
 1.4 with sigma of 0.02
 C20-C22
 2.4 with sigma of 0.02
 O3-C20
 1.45 with sigma of 0.02
 O3-C21
 2.4 with sigma of 0.02
 N1-C8
 1.5 with sigma of 0.02
 C4-O2 = C2-O1
 1.45 with sigma of 0.02
4. Uiso/Uaniso restraints and constraints
Uiso(O3) = Uiso(C22B)
Uiso(C22) = Uiso(O3B)
5. Others
 Fixed Sof: F2(0.5) F4(0.5) C19(0.5) F1(0.5) F3(0.5) C17(0.5) H17A(0.5)
 H17B(0.5) H17C(0.5) C18(0.5) C16(0.5) H16A(0.5) H16B(0.5) C15(0.5) H15A(0.5)
 H15B(0.5) C22(0.5) H22A(0.5) H22B(0.5) O3(0.5) O3B(0.5) C22B(0.5) H22C(0.5)
 H22D(0.5) C24(0.5) H24A(0.5) H24B(0.5) C23(0.5) H23A(0.5) H23B(0.5)
 Fixed Uiso: F2(0.2) F4(0.2) C19(0.2) F1(0.2) F3(0.2) C9(0.2) C13(0.2)
 C12(0.2) C8(0.2) C18(0.2) C11(0.2) C10(0.2) C21(0.2) C20(0.2) C22(0.2) O3(0.2)
 O3B(0.2) C22B(0.2) O4(0.2) C24(0.2) C23(0.2) O5(0.2)
6.a Riding coordinates:
 O1(H1), O2(H2)
6.b Ternary CH refined with riding coordinates:
 C14(H14), C8(H8)
6.c Secondary CH2 refined with riding coordinates:
 C7(H7A,H7B), C9(H9A,H9B), C13(H13A,H13B), C12(H12A,H12B), C16(H16A,H16B),
 C15(H15A,H15B), C11(H11A,H11B), C10(H10A,H10B), C22(H22A,H22B), C22B(H22C,
 H22D), C24(H24A,H24B), C23(H23A,H23B)
6.d Aromatic/amide H refined with riding coordinates:
 C6(H6)
6.e Fitted hexagon refined as free rotating group:
 C1(C2,C3,C4,C5,C6)
6.f Idealised Me refined as rotating group:
 C17(H17A,H17B,H17C)
;
_olex2_submission_special_instructions 'No special instructions were received'

loop_
_space_group_symop_operation_xyz
'x, y, z'
'-y+1/2, x, z'
'-x+1/2, -y+1/2, z'
'y, -x+1/2, z'
'x+1/2, -y, -z+1/2'
'-x, y+1/2, -z+1/2'
'y+1/2, x+1/2, -z+1/2'
'-y, -x, -z+1/2'
'-x, -y, -z'
'y-1/2, -x, -z'
'x-1/2, y-1/2, -z'
'-y, x-1/2, -z'
'-x-1/2, y, z-1/2'
'x, -y-1/2, z-1/2'
'-y-1/2, -x-1/2, z-1/2'
'y, x, z-1/2'

loop_
_atom_site_label
_atom_site_type_symbol
_atom_site_fract_x
_atom_site_fract_y
_atom_site_fract_z
_atom_site_U_iso_or_equiv
_atom_site_adp_type
_atom_site_occupancy
_atom_site_site_symmetry_order
_atom_site_calc_flag
_atom_site_refinement_flags_posn
_atom_site_refinement_flags_adp
_atom_site_refinement_flags_occupancy
_atom_site_disorder_assembly
_atom_site_disorder_group
I1 I 0.6020(2) 0.0052(2) 0.63044(6) 0.273(3) Uani 1 1 d D . . . .
Br1 Br 0.3670(3) 0.0361(3) 0.47453(9) 0.209(2) Uani 1 1 d . . . . .
F2 F 0.6351(13) -0.0661(12) 0.7135(6) 0.200 Uiso 0.5 1 d D . . A 1
F4 F 0.5940(15) 0.0077(12) 0.7866(6) 0.200 Uiso 0.5 1 d D . . A 1
C1 C 0.3698(12) 0.1213(11) 0.6297(8) 0.187(13) Uiso 1 1 d . . . . .
C2 C 0.4123(14) 0.1053(10) 0.5924(8) 0.216(14) Uiso 1 1 d DG . . . .
C3 C 0.4585(12) 0.1582(14) 0.5746(6) 0.178(11) Uiso 1 1 d G . . . .
C4 C 0.4621(10) 0.2272(12) 0.5941(7) 0.179(11) Uiso 1 1 d DG . . . .
C5 C 0.4196(12) 0.2432(9) 0.6314(7) 0.161(10) Uiso 1 1 d G . . . .
C6 C 0.3734(10) 0.1903(13) 0.6492(6) 0.177(11) Uiso 1 1 d G . . . .
H6 H 0.3449 0.2010 0.6741 0.212 Uiso 1 1 calc R . . . .
C19 C 0.5969(10) 0.0373(10) 0.7453(6) 0.200 Uiso 0.5 1 d D . . A 1
O1 O 0.3988(14) 0.0319(11) 0.5791(10) 0.228(10) Uiso 1 1 d D . . . .
H1 H 0.3857 0.0274 0.5490 0.343 Uiso 1 1 d R . . . .
F1 F 0.5147(11) -0.0244(17) 0.7104(6) 0.200 Uiso 0.5 1 d D . . A 1
O2 O 0.5201(11) 0.2681(12) 0.5755(8) 0.204(8) Uiso 1 1 d D . . . .
H2 H 0.5204 0.3123 0.5837 0.306 Uiso 1 1 d R . . . .
F3 F 0.6448(17) 0.0798(13) 0.7240(11) 0.200 Uiso 0.5 1 d D . . A 1
C14 C 0.316(2) 0.072(2) 0.6509(15) 0.210(14) Uiso 1 1 d . . . . .
H14 H 0.3307 0.0240 0.6397 0.252 Uiso 1 1 calc R . . . .
N1 N 0.4825(12) 0.1710(17) 0.4970(8) 0.210(11) Uiso 1 1 d D . . . .
C7 C 0.516(2) 0.137(2) 0.5364(16) 0.230(18) Uiso 1 1 d . . . . .
H7A H 0.5642 0.1579 0.5425 0.277 Uiso 1 1 calc R . . . .
H7B H 0.5207 0.0846 0.5330 0.277 Uiso 1 1 calc R . . . .
C17 C 0.292(3) -0.078(3) 0.715(2) 0.17(2) Uiso 0.5 1 d . . . . .
H17A H 0.3291 -0.0914 0.6935 0.259 Uiso 0.5 1 calc GR . . . .
H17B H 0.2446 -0.0886 0.7024 0.259 Uiso 0.5 1 calc GR . . . .
H17C H 0.2988 -0.1044 0.7420 0.259 Uiso 0.5 1 calc GR . . . .
C9 C 0.6125(11) 0.1956(18) 0.4719(6) 0.200 Uiso 1 1 d D . . . .
H9A H 0.6000 0.2437 0.4832 0.240 Uiso 1 1 calc R . . . .
H9B H 0.6367 0.1694 0.4959 0.240 Uiso 1 1 calc R . . . .
C13 C 0.5134(10) 0.1718(19) 0.4152(7) 0.200 Uiso 1 1 d D . . . .
H13A H 0.4855 0.1296 0.4054 0.240 Uiso 1 1 calc R . . . .
H13B H 0.4794 0.2124 0.4176 0.240 Uiso 1 1 calc R . . . .
C12 C 0.5662(14) 0.1898(19) 0.3794(6) 0.200 Uiso 1 1 d D . . . .
H12A H 0.5636 0.2418 0.3732 0.240 Uiso 1 1 calc R . . . .
H12B H 0.5522 0.1640 0.3523 0.240 Uiso 1 1 calc R . . . .
C8 C 0.5422(11) 0.1559(16) 0.4612(7) 0.200 Uiso 1 1 d D . . . .
H8 H 0.5529 0.1034 0.4623 0.240 Uiso 1 1 calc R . . . .
C18 C 0.5879(14) -0.0101(16) 0.7000(6) 0.200 Uiso 0.5 1 d D . . A 1
C16 C 0.297(4) -0.007(4) 0.723(2) 0.19(2) Uiso 0.5 1 d . . . . .
H16A H 0.3194 -0.0059 0.7522 0.224 Uiso 0.5 1 calc R . . . .
H16B H 0.2459 0.0063 0.7284 0.224 Uiso 0.5 1 calc R . . . .
C15 C 0.327(2) 0.064(2) 0.7012(15) 0.117(12) Uiso 0.5 1 d . . . . .
H15A H 0.3047 0.1054 0.7159 0.141 Uiso 0.5 1 calc R . . . .
H15B H 0.3791 0.0659 0.7072 0.141 Uiso 0.5 1 calc R . . . .
C11 C 0.6446(12) 0.1701(17) 0.3909(7) 0.200 Uiso 1 1 d D . . . .
H11A H 0.6494 0.1174 0.3931 0.240 Uiso 1 1 calc R . . . .
H11B H 0.6770 0.1872 0.3674 0.240 Uiso 1 1 calc R . . . .
C10 C 0.6657(11) 0.2051(17) 0.4350(8) 0.200 Uiso 1 1 d D . . . .
H10A H 0.7122 0.1848 0.4444 0.240 Uiso 1 1 calc R . . . .
H10B H 0.6728 0.2570 0.4300 0.240 Uiso 1 1 calc R . . . .
C21 C 0.2500 0.2500 0.5374(9) 0.200 Uiso 1 4 d DS T P . .
C20 C 0.2500 0.2500 0.4433(9) 0.200 Uiso 1 4 d DS T P . .
C22 C 0.3122(10) 0.2295(16) 0.5122(8) 0.200 Uiso 0.5 1 d D . . B -1
H22A H 0.3124 0.1768 0.5083 0.240 Uiso 0.5 1 calc R . . B -1
H22B H 0.3560 0.2429 0.5285 0.240 Uiso 0.5 1 calc R . . B -1
O3 O 0.3133(10) 0.2646(16) 0.4682(8) 0.200 Uiso 0.5 1 d D . . B -1
O3B O 0.3122(10) 0.2295(16) 0.5122(8) 0.200 Uiso 0.5 1 d . . . B -2
C22B C 0.3133(10) 0.2646(16) 0.4682(8) 0.200 Uiso 0.5 1 d . . . B -2
H22C H 0.3181 0.3171 0.4721 0.240 Uiso 0.5 1 calc R . . B -2
H22D H 0.3556 0.2476 0.4516 0.240 Uiso 0.5 1 calc R . . B -2
O4 O 0.2500 0.2500 0.2729(10) 0.200 Uiso 1 4 d DS T P . .
C24 C 0.304(2) 0.209(3) 0.3418(11) 0.200 Uiso 0.5 1 d D . . C -1
H24A H 0.3168 0.1659 0.3591 0.240 Uiso 0.5 1 calc R . . C -1
H24B H 0.3482 0.2384 0.3385 0.240 Uiso 0.5 1 calc R . . C -1
C23 C 0.277(3) 0.1865(16) 0.2962(11) 0.200 Uiso 0.5 1 d D . . C -1
H23A H 0.3162 0.1642 0.2792 0.240 Uiso 0.5 1 calc R . . C -1
H23B H 0.2379 0.1509 0.2994 0.240 Uiso 0.5 1 calc R . . C -1
O5 O 0.2500 0.2500 0.3649(10) 0.200 Uiso 1 4 d DS T P . .

loop_
_atom_site_aniso_label
_atom_site_aniso_U_11
_atom_site_aniso_U_22
_atom_site_aniso_U_33
_atom_site_aniso_U_23
_atom_site_aniso_U_13
_atom_site_aniso_U_12
I1 0.281(4) 0.464(6) 0.0727(12) -0.0430(16) -0.0216(13) 0.102(3)
Br1 0.281(5) 0.269(5) 0.0758(15) -0.013(2) 0.008(2) 0.027(3)

loop_
_atom_type_symbol
_atom_type_description
_atom_type_scat_dispersion_real
_atom_type_scat_dispersion_imag
_atom_type_scat_source
C C 0.0181 0.0091 'International Tables Vol C Tables 4.2.6.8 and 6.1.1.4'
H H 0.0000 0.0000 'International Tables Vol C Tables 4.2.6.8 and 6.1.1.4'
Br Br -0.6763 1.2805 'International Tables Vol C Tables 4.2.6.8 and 6.1.1.4'
F F 0.0727 0.0534 'International Tables Vol C Tables 4.2.6.8 and 6.1.1.4'
I I -0.3257 6.8362 'International Tables Vol C Tables 4.2.6.8 and 6.1.1.4'
N N 0.0311 0.0180 'International Tables Vol C Tables 4.2.6.8 and 6.1.1.4'
O O 0.0492 0.0322 'International Tables Vol C Tables 4.2.6.8 and 6.1.1.4'

loop_
_exptl_crystal_face_index_h
_exptl_crystal_face_index_k
_exptl_crystal_face_index_l
_exptl_crystal_face_perp_dist
_exptl_oxdiff_crystal_face_indexfrac_h
_exptl_oxdiff_crystal_face_indexfrac_k
_exptl_oxdiff_crystal_face_indexfrac_l
_exptl_oxdiff_crystal_face_x
_exptl_oxdiff_crystal_face_y
_exptl_oxdiff_crystal_face_z
-7 -9 0 0.0311 -6.9998 -9.0000 0.0001 -0.2736 0.9215 0.0007
7 9 0 0.0344 6.9998 9.0000 -0.0001 0.2736 -0.9215 -0.0007
-1 0 19 0.0689 -1.0000 -0.0003 19.0000 -0.0356 0.0423 0.9819
1 -1 -19 0.0656 1.0000 -0.9997 -19.0000 -0.0327 0.0068 -0.9865
9 -7 0 0.0460 9.0000 -6.9999 0.0000 -0.9167 -0.2725 -0.0869
-9 7 1 0.0531 -9.0000 6.9999 1.0000 0.9123 0.2711 0.1382
-7 -8 8 0.0286 -6.9998 -8.0001 8.0001 -0.2408 0.8614 0.4162
-4 -6 -15 0.0574 -3.9999 -5.9998 -14.9999 -0.1483 0.5894 -0.7740
6 9 9 0.0521 5.9998 8.9999 8.9999 0.2824 -0.8654 0.4676
-6 4 -16 0.0754 -6.0000 4.0002 -16.0000 0.6366 0.2365 -0.7669

loop_
_geom_angle_atom_site_label_1
_geom_angle_atom_site_label_2
_geom_angle_atom_site_label_3
_geom_angle
_geom_angle_site_symmetry_1
_geom_angle_site_symmetry_3
C2 C1 C6 120.0 . .
C2 C1 C14 126(3) . .
C6 C1 C14 114(3) . .
C1 C2 C3 120.0 . .
C1 C2 O1 109(2) . .
C3 C2 O1 131(2) . .
C2 C3 C7 120(2) . .
C4 C3 C2 120.0 . .
C4 C3 C7 119(2) . .
C3 C4 C5 120.0 . .
C3 C4 O2 111(2) . .
C5 C4 O2 129(2) . .
C4 C5 C14 117(2) . 2
C6 C5 C4 120.0 . .
C6 C5 C14 123(2) . 2
C5 C6 C1 120.0 . .
F4 C19 C19 95.0(14) . 7_546
F4 C19 C18 123.1(16) . .
C19 C19 C18 117.0(17) 7_546 .
F3 C19 F4 134(2) . .
F3 C19 C19 97.9(16) . 7_546
F3 C19 C18 89.0(18) . .
C1 C14 C15 113(3) . .
C5 C14 C1 112(4) 4 .
C5 C14 C15 122(4) 4 .
C7 N1 C8 100(2) . .
N1 C7 C3 101(3) . .
C10 C9 C8 117.3(11) . .
C12 C13 C8 118.4(10) . .
C13 C12 C11 113.7(13) . .
C9 C8 N1 111.6(16) . .
C13 C8 N1 110.4(15) . .
C13 C8 C9 113.5(13) . .
F2 C18 I1 107.7(13) . .
F2 C18 C19 95.2(15) . .
C19 C18 I1 137.7(17) . .
F1 C18 I1 111.1(14) . .
F1 C18 F2 113.0(19) . .
F1 C18 C19 90.7(12) . .
C17 C16 C15 140(6) . .
C14 C15 C16 117(4) . .
C10 C11 C12 109.7(14) . .
C9 C10 C11 115.5(11) . .
C21 C22 O3 111.9(15) . .
C20 O3 C22 112.4(15) . .
C23 O4 C23 76.5(6) 2 .
O5 C24 C23 110.3(18) . .
O4 C23 C24 109.3(16) . .
C24 O5 C24 76.5(6) 4 .

loop_
_geom_bond_atom_site_label_1
_geom_bond_atom_site_label_2
_geom_bond_distance
_geom_bond_site_symmetry_2
I1 C18 2.113(16) .
F2 C18 1.398(18) .
F4 C19 1.350(17) .
C1 C2 1.3900 .
C1 C6 1.3900 .
C1 C14 1.48(4) .
C2 C3 1.3900 .
C2 O1 1.422(17) .
C3 C4 1.3900 .
C3 C7 1.60(4) .
C4 C5 1.3900 .
C4 O2 1.411(16) .
C5 C6 1.3900 .
C5 C14 1.46(4) 2
C19 C19 1.57(2) 7_546
C19 F3 1.332(17) .
C19 C18 1.614(18) .
F1 C18 1.398(19) .
C14 C5 1.46(6) 4
C14 C15 1.52(6) .
N1 C7 1.47(5) .
N1 C8 1.551(16) .
C17 C16 1.32(7) .
C9 C8 1.510(16) .
C9 C10 1.480(15) .
C13 C12 1.478(15) .
C13 C8 1.501(16) .
C12 C11 1.517(17) .
C16 C15 1.55(7) .
C11 C10 1.513(16) .
C21 C22 1.415(16) .
C20 O3 1.402(16) .
C22 O3 1.463(16) .
O4 C23 1.440(14) .
O4 C23 1.440(14) 2
C24 C23 1.511(19) .
C24 O5 1.422(19) .
O5 C24 1.422(19) 4

loop_
_geom_torsion_atom_site_label_1
_geom_torsion_atom_site_label_2
_geom_torsion_atom_site_label_3
_geom_torsion_atom_site_label_4
_geom_torsion
_geom_torsion_site_symmetry_1
_geom_torsion_site_symmetry_4
F4 C19 C18 I1 -169.4(19) . .
F4 C19 C18 F2 -46(2) . .
F4 C19 C18 F1 67(2) . .
C1 C2 C3 C4 0.0 . .
C1 C2 C3 C7 171(3) . .
C1 C14 C15 C16 -156(4) . .
C2 C1 C6 C5 0.0 . .
C2 C1 C14 C5 -89(3) . 4
C2 C1 C14 C15 128(3) . .
C2 C3 C4 C5 0.0 . .
C2 C3 C4 O2 171(2) . .
C2 C3 C7 N1 107(3) . .
C3 C4 C5 C6 0.0 . .
C3 C4 C5 C14 178(2) . 2
C4 C3 C7 N1 -82(3) . .
C4 C5 C6 C1 0.0 . .
C5 C14 C15 C16 66(6) 4 .
C6 C1 C2 C3 0.0 . .
C6 C1 C2 O1 180(2) . .
C6 C1 C14 C5 88(4) . 4
C6 C1 C14 C15 -55(4) . .
C19 C19 C18 I1 74(2) 7_546 .
C19 C19 C18 F2 -162.4(14) 7_546 .
C19 C19 C18 F1 -49.2(19) 7_546 .
O1 C2 C3 C4 -180(3) . .
O1 C2 C3 C7 -9(3) . .
O2 C4 C5 C6 -169(2) . .
O2 C4 C5 C14 9(3) . 2
F3 C19 C18 I1 -24(3) . .
F3 C19 C18 F2 99(2) . .
F3 C19 C18 F1 -147.6(19) . .
C14 C1 C2 C3 177(3) . .
C14 C1 C2 O1 -3(3) . .
C14 C1 C6 C5 -177(3) . .
C14 C5 C6 C1 -178(3) 2 .
C7 C3 C4 C5 -171(3) . .
C7 C3 C4 O2 0(3) . .
C7 N1 C8 C9 -65(3) . .
C7 N1 C8 C13 168(3) . .
C17 C16 C15 C14 41(11) . .
C13 C12 C11 C10 -54(3) . .
C12 C13 C8 N1 156(3) . .
C12 C13 C8 C9 30(4) . .
C12 C11 C10 C9 48(3) . .
C8 N1 C7 C3 175(2) . .
C8 C9 C10 C11 -3(4) . .
C8 C13 C12 C11 16(4) . .
C10 C9 C8 N1 -162(3) . .
C10 C9 C8 C13 -36(3) . .
C21 C22 O3 C20 -57(3) . .
C23 O4 C23 C24 38.2(19) 2 .
C23 C24 O5 C24 37.7(18) . 4
O5 C24 C23 O4 52(3) . .
